data_4322070
loop_
_publ_author_name
'Takafumi Iwasa'
'Hitoshi Shimada'
'Atsushi Takami'
'Hiroyuki Matsuzaka'
'Youichi Ishii'
'Masanobu Hidai'

_publ_contact_author
;
    Masanobu Hidai
  Department of Chemistry and Biotechnology, Graduate School of Engineering,
  The University of Tokyo, Hongo, Bunkyo-Ku, Tokyo 113-8656, Japan
;
_publ_contact_author_fax ' +81-3-5800-6945 '
_publ_contact_author_phone ' +81-3-3812-2111 ext 7261 '
_publ_section_title
;
 Preparation of Cationic Dinuclear Hydrido Complexes of Ruthenium,
 Rhodium, and Iridium with Bridging Thiolato Ligands and Their Reactions
 with Nitrosobenzene
;
_journal_name_full 'Inorganic Chemistry'
_journal_page_first 2851
_journal_page_last 2859
_journal_paper_doi 10.1021/ic981274e
_journal_volume 38
_journal_year 1999
_chemical_formula_sum 'C29 H48 F3 N O3 Ru2 S3'
_space_group_IT_number 2
_symmetry_cell_setting triclinic
_symmetry_Int_Tables_number 2
_symmetry_space_group_name_Hall '-P 1'
_symmetry_space_group_name_H-M 'P -1'
_audit_creation_date 'Wed Jul 22 11:59:56 1998'
_audit_creation_method 'from TEXRAY.INF file'
_cell_angle_alpha 104.385(8)
_cell_angle_beta 94.942(8)
_cell_angle_gamma 90.446(8)
_cell_formula_units_Z 2.00
_cell_length_a 9.747(1)
_cell_length_b 12.578(1)
_cell_length_c 15.049(2)
_cell_measurement_reflns_used 25
_cell_measurement_temperature 20.0
_cell_measurement_theta_max 39.55
_cell_measurement_theta_min 38.90
_cell_volume 1779.7(3)
_computing_cell_refinement 'MSC/AFC Diffractometer Control'
_computing_data_collection 'MSC/AFC Diffractometer Control'
_computing_data_reduction 'teXsan: PROCESS (MSC)'
_computing_publication_material 'teXsan: FINISH (MSC)'
_computing_structure_refinement 'teXsan: LS (MSC)'
_computing_structure_solution 'DIRDIF92 (PATTY)'
_diffrn_ambient_temperature 20.0
_diffrn_measurement_device AFC7R
_diffrn_measurement_method 'omega/2-theta scans'
_diffrn_orient_matrix_UB_11 0.00459
_diffrn_orient_matrix_UB_12 0.07725
_diffrn_orient_matrix_UB_13 -0.00622
_diffrn_orient_matrix_UB_21 -0.01080
_diffrn_orient_matrix_UB_22 -0.02758
_diffrn_orient_matrix_UB_23 -0.06860
_diffrn_orient_matrix_UB_31 -0.10236
_diffrn_orient_matrix_UB_32 0.00387
_diffrn_orient_matrix_UB_33 0.00065
_diffrn_radiation_monochromator graphite
_diffrn_radiation_source 'X-ray tube'
_diffrn_radiation_type MoKalpha
_diffrn_radiation_wavelength 0.7107
_diffrn_reflns_av_R_equivalents 1.22
_diffrn_reflns_limit_h_max 12
_diffrn_reflns_limit_h_min -12
_diffrn_reflns_limit_k_max 16
_diffrn_reflns_limit_k_min 0
_diffrn_reflns_limit_l_max 16
_diffrn_reflns_limit_l_min -16
_diffrn_reflns_number 8556
_diffrn_reflns_theta_max 27.5092
_diffrn_reflns_theta_min 2.63
_diffrn_standards_decay_% -1.56
_diffrn_standards_interval_count 150
_diffrn_standards_number 3
_exptl_absorpt_coefficient_mu_cm 10.690
_exptl_absorpt_correction_T_max 0.999
_exptl_absorpt_correction_T_min 0.894
_exptl_absorpt_correction_type psi-scan
_exptl_crystal_colour brown
_exptl_crystal_density_diffrn 1.519
_exptl_crystal_description prismatic
_exptl_crystal_F_000 832.00
_exptl_crystal_size_max 0.350
_exptl_crystal_size_mid 0.300
_exptl_crystal_size_min 0.200
_refine_diff_density_max -0.93760
_refine_diff_density_min 1.30260
_refine_ls_extinction_coef 4.64256
_refine_ls_extinction_method Zachariasen_type_2_Gaussian_isotropic
_refine_ls_goodness_of_fit_obs 2.500
_refine_ls_matrix_type full
_refine_ls_number_parameters 366
_refine_ls_number_reflns 5396
_refine_ls_number_restraints 0
_refine_ls_R_factor_obs 0.0470
_refine_ls_shift/esd_max 0.9780
_refine_ls_structure_factor_coef F
_refine_ls_weighting_scheme sigma
_refine_ls_wR_factor_obs 0.0470
_cod_data_source_file ic981274e_1.cif
_cod_data_source_block '[Cp*RuH((J-SPri)2Ru(NCMe)Cp*][OTf](Compound5)'
_cod_original_cell_volume 1779.6(7)
_cod_original_sg_symbol_H-M 'P -1 '
_cod_original_formula_sum 'C29 H48 Ru2 S3 F3 N O3'
_cod_database_code 4322070
_cod_depositor_comments
;
 Changing the values of the _geom_angle_atom_site_label_1,
 _geom_angle_atom_site_label_2, _geom_angle_atom_site_label_3,
 _geom_bond_atom_site_label_1 and _geom_bond_atom_site_label_2
 data items to match the _atom_site_label data item values.

 Antanas Vaitkus,
 2017-01-29
;

loop_
_symmetry_equiv_pos_as_xyz
'   +x,   +y,   +z'
'   -x,   -y,   -z'

loop_
_atom_site_aniso_label
_atom_site_aniso_U_11
_atom_site_aniso_U_22
_atom_site_aniso_U_33
_atom_site_aniso_U_12
_atom_site_aniso_U_13
_atom_site_aniso_U_23
Ru1 0.0581(3) 0.0413(3) 0.0520(3) 0.0041(2) 0.0093(3) 0.0195(2)
Ru2 0.0470(3) 0.0407(3) 0.0395(3) 0.0017(2) 0.0038(2) 0.0154(2)
S1 0.060(1) 0.0454(9) 0.0497(9) 0.0065(7) 0.0077(8) 0.0099(7)
S2 0.0533(9) 0.0485(9) 0.0432(8) 0.0069(7) 0.0078(7) 0.0161(7)
S3 0.157(3) 0.093(2) 0.194(4) -0.019(2) -0.052(3) 0.035(2)
F1 0.101(5) 0.230(9) 0.44(2) 0.032(6) 0.051(7) 0.118(9)
F2 0.169(7) 0.088(5) 0.59(2) -0.021(5) -0.117(9) 0.056(8)
F3 0.44(2) 0.28(1) 0.108(6) 0.13(1) -0.031(7) -0.021(6)
O1 0.147(7) 0.096(5) 0.42(1) -0.028(5) -0.019(8) 0.118(8)
O2 0.106(6) 0.134(7) 0.52(2) 0.042(5) 0.130(9) 0.066(9)
O3 0.43(2) 0.38(2) 0.125(8) 0.13(1) 0.013(10) 0.113(10)
N1 0.057(3) 0.050(3) 0.050(3) 0.004(2) 0.000(3) 0.018(2)
C1 0.138(9) 0.053(5) 0.087(6) 0.011(5) -0.010(6) 0.033(5)
C2 0.077(5) 0.084(6) 0.090(6) -0.004(5) 0.006(5) 0.061(5)
C3 0.107(7) 0.067(5) 0.066(5) 0.017(5) 0.000(5) 0.041(4)
C4 0.073(6) 0.100(7) 0.125(8) 0.000(5) -0.012(6) 0.087(6)
C5 0.118(8) 0.111(8) 0.112(8) 0.080(7) 0.060(7) 0.080(6)
C6 0.44(2) 0.050(6) 0.15(1) -0.030(9) -0.10(1) 0.034(6)
C7 0.113(8) 0.23(1) 0.26(1) 0.005(8) 0.049(9) 0.20(1)
C8 0.32(2) 0.122(8) 0.058(6) 0.071(10) -0.004(8) 0.038(6)
C9 0.132(9) 0.26(2) 0.34(2) -0.088(10) -0.12(1) 0.26(1)
C10 0.35(2) 0.30(2) 0.24(1) 0.28(2) 0.21(1) 0.22(1)
C11 0.056(4) 0.069(4) 0.049(4) -0.010(3) 0.010(3) 0.030(3)
C12 0.046(4) 0.063(4) 0.060(4) -0.009(3) 0.001(3) 0.028(3)
C13 0.054(4) 0.058(4) 0.048(4) -0.012(3) 0.001(3) 0.019(3)
C14 0.071(4) 0.044(4) 0.059(4) -0.010(3) 0.004(3) 0.018(3)
C15 0.064(4) 0.049(4) 0.063(4) -0.011(3) -0.003(3) 0.029(3)
C16 0.071(5) 0.113(6) 0.063(5) -0.002(4) 0.018(4) 0.038(4)
C17 0.053(4) 0.091(5) 0.078(5) 0.008(4) 0.009(4) 0.030(4)
C18 0.072(5) 0.092(6) 0.064(5) -0.014(4) -0.010(4) 0.023(4)
C19 0.112(6) 0.048(4) 0.087(5) -0.007(4) 0.007(5) 0.007(4)
C20 0.095(6) 0.070(5) 0.095(6) -0.002(4) 0.001(4) 0.055(4)
C21 0.076(5) 0.062(4) 0.053(4) 0.001(4) 0.001(3) 0.004(3)
C22 0.126(7) 0.063(5) 0.099(6) -0.003(5) -0.024(5) -0.008(5)
C23 0.109(7) 0.132(8) 0.061(5) -0.009(6) -0.006(5) 0.021(5)
C24 0.052(4) 0.077(5) 0.069(4) 0.017(3) 0.014(3) 0.026(4)
C25 0.065(5) 0.142(8) 0.110(7) 0.024(5) 0.038(5) 0.066(6)
C26 0.088(6) 0.103(7) 0.122(7) 0.047(5) 0.035(5) 0.045(6)
C27 0.057(4) 0.057(4) 0.057(4) 0.006(3) 0.005(3) 0.020(3)
C28 0.075(5) 0.089(6) 0.092(6) 0.009(4) -0.022(4) 0.033(5)

loop_
_atom_site_label
_atom_site_fract_x
_atom_site_fract_y
_atom_site_fract_z
_atom_site_U_iso_or_equiv
_atom_site_thermal_displace_type
_atom_site_calc_flag
_atom_site_calc_attached_atom
Ru1 0.19089(5) 0.38038(4) -0.29088(3) 0.0488(2) Uij ? ?
Ru2 0.15191(5) 0.19819(4) -0.21820(3) 0.0415(1) Uij ? ?
S1 0.1452(2) 0.3848(1) -0.1447(1) 0.0518(5) Uij ? ?
S2 0.2522(2) 0.2056(1) -0.35167(10) 0.0472(4) Uij ? ?
S3 0.2643(4) 0.1108(3) 0.1898(3) 0.152(1) Uij ? ?
F1 0.5105(7) 0.1459(7) 0.2172(8) 0.247(5) Uij ? ?
F2 0.3809(8) 0.2928(6) 0.2484(9) 0.295(5) Uij ? ?
F3 0.397(1) 0.1929(8) 0.3330(5) 0.292(6) Uij ? ?
O1 0.2882(8) 0.0094(6) 0.2067(8) 0.214(5) Uij ? ?
O2 0.1449(8) 0.1718(7) 0.2331(9) 0.249(5) Uij ? ?
O3 0.289(1) 0.125(1) 0.1013(7) 0.301(7) Uij ? ?
N1 0.3414(5) 0.1876(4) -0.1484(3) 0.051(2) Uij ? ?
C1 0.168(1) 0.5474(6) -0.3048(6) 0.091(3) Uij ? ?
C2 0.2249(8) 0.4874(7) -0.3814(6) 0.077(3) Uij ? ?
C3 0.1279(10) 0.4094(6) -0.4316(5) 0.076(3) Uij ? ?
C4 0.0067(9) 0.4208(8) -0.3898(7) 0.090(3) Uij ? ?
C5 0.032(1) 0.5063(9) -0.3091(7) 0.101(4) Uij ? ?
C6 0.226(2) 0.6537(7) -0.2400(8) 0.217(6) Uij ? ?
C7 0.365(1) 0.5148(10) -0.4097(9) 0.174(6) Uij ? ?
C8 0.150(1) 0.3320(8) -0.5230(6) 0.166(5) Uij ? ?
C9 -0.129(1) 0.365(1) -0.4294(10) 0.222(7) Uij ? ?
C10 -0.073(2) 0.552(1) -0.2445(9) 0.259(8) Uij ? ?
C11 -0.0012(6) 0.1413(5) -0.1374(4) 0.055(2) Uij ? ?
C12 -0.0702(6) 0.1733(5) -0.2147(4) 0.054(2) Uij ? ?
C13 -0.0289(6) 0.1020(5) -0.2958(4) 0.052(2) Uij ? ?
C14 0.0656(7) 0.0272(5) -0.2705(4) 0.057(2) Uij ? ?
C15 0.0808(6) 0.0514(5) -0.1726(4) 0.056(2) Uij ? ?
C16 -0.0279(7) 0.1877(6) -0.0384(5) 0.079(3) Uij ? ?
C17 -0.1799(7) 0.2567(6) -0.2077(5) 0.072(2) Uij ? ?
C18 -0.0874(7) 0.0930(6) -0.3930(5) 0.076(3) Uij ? ?
C19 0.1247(8) -0.0694(5) -0.3337(5) 0.084(3) Uij ? ?
C20 0.1636(8) -0.0136(6) -0.1172(5) 0.081(3) Uij ? ?
C21 0.2912(7) 0.4307(5) -0.0562(4) 0.066(2) Uij ? ?
C22 0.3140(9) 0.5533(6) -0.0410(6) 0.103(3) Uij ? ?
C23 0.2583(9) 0.4000(7) 0.0312(5) 0.102(3) Uij ? ?
C24 0.4382(6) 0.1813(6) -0.3446(4) 0.064(2) Uij ? ?
C25 0.5018(8) 0.2275(7) -0.4162(6) 0.098(3) Uij ? ?
C26 0.4589(8) 0.0593(7) -0.3610(6) 0.100(3) Uij ? ?
C27 0.4311(7) 0.1715(5) -0.1015(4) 0.056(2) Uij ? ?
C28 0.5447(7) 0.1504(6) -0.0391(5) 0.085(3) Uij ? ?
C29 0.397(2) 0.190(1) 0.2314(10) 0.149(4) Uij ? ?
H1 0.3456 0.3980 -0.2466 0.1025 Uij ? ?
H2 0.3141 0.6415 -0.2124 0.2718 Uij ? ?
H3 0.1657 0.6786 -0.1932 0.2718 Uij ? ?
H4 0.2349 0.7078 -0.2735 0.2718 Uij ? ?
H5 0.4344 0.5140 -0.3614 0.2129 Uij ? ?
H6 0.3638 0.5857 -0.4213 0.2129 Uij ? ?
H7 0.3845 0.4619 -0.4638 0.2129 Uij ? ?
H8 0.2422 0.3395 -0.5364 0.1998 Uij ? ?
H9 0.0889 0.3491 -0.5700 0.1998 Uij ? ?
H10 0.1317 0.2586 -0.5202 0.1998 Uij ? ?
H11 -0.1198 0.2873 -0.4423 0.2830 Uij ? ?
H12 -0.1960 0.3862 -0.3866 0.2830 Uij ? ?
H13 -0.1581 0.3846 -0.4849 0.2830 Uij ? ?
H14 -0.1558 0.5093 -0.2621 0.3270 Uij ? ?
H15 -0.0393 0.5509 -0.1837 0.3270 Uij ? ?
H16 -0.0898 0.6258 -0.2469 0.3270 Uij ? ?
H17 -0.0875 0.2478 -0.0343 0.0932 Uij ? ?
H18 0.0568 0.2120 -0.0027 0.0932 Uij ? ?
H19 -0.0699 0.1324 -0.0159 0.0932 Uij ? ?
H20 -0.1440 0.3252 -0.1702 0.0860 Uij ? ?
H21 -0.2558 0.2332 -0.1812 0.0860 Uij ? ?
H22 -0.2093 0.2648 -0.2675 0.0860 Uij ? ?
H23 -0.1486 0.1512 -0.3941 0.0902 Uij ? ?
H24 -0.0146 0.0977 -0.4302 0.0902 Uij ? ?
H25 -0.1360 0.0246 -0.4163 0.0902 Uij ? ?
H26 0.1738 -0.0450 -0.3772 0.1014 Uij ? ?
H27 0.0523 -0.1191 -0.3652 0.1014 Uij ? ?
H28 0.1857 -0.1054 -0.2988 0.1014 Uij ? ?
H29 0.2568 -0.0139 -0.1313 0.0961 Uij ? ?
H30 0.1274 -0.0868 -0.1319 0.0961 Uij ? ?
H31 0.1591 0.0189 -0.0535 0.0961 Uij ? ?
H32 0.3718 0.3944 -0.0775 0.0792 Uij ? ?
H33 0.3897 0.5777 0.0039 0.1221 Uij ? ?
H34 0.2335 0.5898 -0.0201 0.1221 Uij ? ?
H35 0.3331 0.5692 -0.0973 0.1221 Uij ? ?
H36 0.1774 0.4355 0.0524 0.1245 Uij ? ?
H37 0.3331 0.4225 0.0772 0.1245 Uij ? ?
H38 0.2440 0.3227 0.0188 0.1245 Uij ? ?
H39 0.4788 0.2176 -0.2850 0.0772 Uij ? ?
H40 0.4857 0.3039 -0.4048 0.1185 Uij ? ?
H41 0.5982 0.2163 -0.4128 0.1185 Uij ? ?
H42 0.4613 0.1912 -0.4758 0.1185 Uij ? ?
H43 0.4167 0.0325 -0.3160 0.1212 Uij ? ?
H44 0.5547 0.0457 -0.3569 0.1212 Uij ? ?
H45 0.4183 0.0228 -0.4207 0.1212 Uij ? ?
H46 0.5556 0.2099 0.0143 0.1020 Uij ? ?
H47 0.5253 0.0846 -0.0218 0.1020 Uij ? ?
H48 0.6272 0.1431 -0.0692 0.1025 Uij ? ?

loop_
_atom_type_symbol
_atom_type_oxidation_number
_atom_type_number_in_cell
_atom_type_scat_dispersion_real
_atom_type_scat_dispersion_imag
_atom_type_scat_source
C 0 58 0.003 0.002 'International Tables'
H 0 96 0.000 0.000 'International Tables'
Ru 0 4 -1.259 0.836 'International Tables'
S 0 6 0.125 0.123 'International Tables'
F 0 6 0.017 0.010 'International Tables'
N 0 2 0.006 0.003 'International Tables'
O 0 6 0.011 0.006 'International Tables'

loop_
_geom_angle_atom_site_label_1
_geom_angle_atom_site_label_2
_geom_angle_atom_site_label_3
_geom_angle
_geom_angle_site_symmetry_1
_geom_angle_site_symmetry_2
_geom_angle_site_symmetry_3
_geom_angle_publ_flag
Ru2 Ru1 S1 53.51(4) ? ? ? yes
Ru2 Ru1 S2 53.33(4) ? ? ? yes
Ru2 Ru1 C1 157.2(3) ? ? ? yes
Ru2 Ru1 C2 164.5(3) ? ? ? yes
Ru2 Ru1 C3 131.7(2) ? ? ? yes
Ru2 Ru1 C4 116.8(2) ? ? ? yes
Ru2 Ru1 C5 126.7(3) ? ? ? yes
S1 Ru1 S2 105.11(5) ? ? ? yes
S1 Ru1 C1 105.9(3) ? ? ? yes
S1 Ru1 C2 141.9(3) ? ? ? yes
S1 Ru1 C3 150.8(2) ? ? ? yes
S1 Ru1 C4 116.7(3) ? ? ? yes
S1 Ru1 C5 94.5(2) ? ? ? yes
S2 Ru1 C1 148.8(3) ? ? ? yes
S2 Ru1 C2 112.1(3) ? ? ? yes
S2 Ru1 C3 92.9(2) ? ? ? yes
S2 Ru1 C4 107.6(3) ? ? ? yes
S2 Ru1 C5 142.5(4) ? ? ? yes
C1 Ru1 C2 36.8(3) ? ? ? yes
C1 Ru1 C3 60.5(3) ? ? ? yes
C1 Ru1 C4 60.3(3) ? ? ? yes
C1 Ru1 C5 36.9(3) ? ? ? yes
C2 Ru1 C3 36.2(3) ? ? ? yes
C2 Ru1 C4 59.4(3) ? ? ? yes
C2 Ru1 C5 60.3(3) ? ? ? yes
C3 Ru1 C4 34.4(3) ? ? ? yes
C3 Ru1 C5 58.7(3) ? ? ? yes
C4 Ru1 C5 35.2(3) ? ? ? yes
Ru1 Ru2 S1 51.33(4) ? ? ? yes
Ru1 Ru2 S2 51.34(4) ? ? ? yes
Ru1 Ru2 N1 102.7(1) ? ? ? yes
Ru1 Ru2 C11 137.0(2) ? ? ? yes
Ru1 Ru2 C12 107.8(2) ? ? ? yes
Ru1 Ru2 C13 108.1(1) ? ? ? yes
Ru1 Ru2 C14 136.7(2) ? ? ? yes
Ru1 Ru2 C15 169.4(2) ? ? ? yes
S1 Ru2 S2 101.06(5) ? ? ? yes
S1 Ru2 N1 90.6(1) ? ? ? yes
S1 Ru2 C11 96.3(2) ? ? ? yes
S1 Ru2 C12 92.6(2) ? ? ? yes
S1 Ru2 C13 123.1(2) ? ? ? yes
S1 Ru2 C14 155.1(2) ? ? ? yes
S1 Ru2 C15 129.5(2) ? ? ? yes
S2 Ru2 N1 92.1(1) ? ? ? yes
S2 Ru2 C11 155.3(2) ? ? ? yes
S2 Ru2 C12 123.0(2) ? ? ? yes
S2 Ru2 C13 92.9(2) ? ? ? yes
S2 Ru2 C14 96.2(2) ? ? ? yes
S2 Ru2 C15 129.5(2) ? ? ? yes
N1 Ru2 C11 105.2(2) ? ? ? yes
N1 Ru2 C12 143.2(2) ? ? ? yes
N1 Ru2 C13 144.1(2) ? ? ? yes
N1 Ru2 C14 106.8(2) ? ? ? yes
N1 Ru2 C15 87.9(2) ? ? ? yes
C11 Ru2 C12 38.0(2) ? ? ? yes
C11 Ru2 C13 62.7(2) ? ? ? yes
C11 Ru2 C14 62.3(2) ? ? ? yes
C11 Ru2 C15 36.7(2) ? ? ? yes
C12 Ru2 C13 37.6(2) ? ? ? yes
C12 Ru2 C14 62.7(2) ? ? ? yes
C12 Ru2 C15 62.3(2) ? ? ? yes
C13 Ru2 C14 37.3(2) ? ? ? yes
C13 Ru2 C15 61.9(2) ? ? ? yes
C14 Ru2 C15 37.1(2) ? ? ? yes
Ru1 S1 Ru2 75.17(5) ? ? ? yes
Ru1 S1 C21 115.1(2) ? ? ? yes
Ru2 S1 C21 112.4(2) ? ? ? yes
Ru1 S2 Ru2 75.34(5) ? ? ? yes
Ru1 S2 C24 115.8(2) ? ? ? yes
Ru2 S2 C24 113.1(2) ? ? ? yes
O1 S3 O2 116.5(7) ? ? ? yes
O1 S3 O3 117.9(8) ? ? ? yes
O1 S3 C29 108.4(6) ? ? ? yes
O2 S3 O3 115.7(7) ? ? ? yes
O2 S3 C29 105.0(7) ? ? ? yes
O3 S3 C29 87.8(8) ? ? ? yes
Ru2 N1 C27 167.1(5) ? ? ? yes
Ru1 C1 C2 71.9(4) ? ? ? yes
Ru1 C1 C5 75.4(4) ? ? ? yes
Ru1 C1 C6 128.7(6) ? ? ? yes
C2 C1 C5 106.9(8) ? ? ? yes
C2 C1 C6 126(1) ? ? ? yes
C5 C1 C6 125(1) ? ? ? yes
Ru1 C2 C1 71.3(4) ? ? ? yes
Ru1 C2 C3 75.4(4) ? ? ? yes
Ru1 C2 C7 125.0(5) ? ? ? yes
C1 C2 C3 108.6(7) ? ? ? yes
C1 C2 C7 123(1) ? ? ? yes
C3 C2 C7 127.1(10) ? ? ? yes
Ru1 C3 C2 68.3(4) ? ? ? yes
Ru1 C3 C4 76.8(4) ? ? ? yes
Ru1 C3 C8 125.7(5) ? ? ? yes
C2 C3 C4 109.8(8) ? ? ? yes
C2 C3 C8 124.2(10) ? ? ? yes
C4 C3 C8 125(1) ? ? ? yes
Ru1 C4 C3 68.8(4) ? ? ? yes
Ru1 C4 C5 68.5(4) ? ? ? yes
Ru1 C4 C9 133.6(5) ? ? ? yes
C3 C4 C5 106.0(8) ? ? ? yes
C3 C4 C9 126(1) ? ? ? yes
C5 C4 C9 127(1) ? ? ? yes
Ru1 C5 C1 67.8(4) ? ? ? yes
Ru1 C5 C4 76.3(4) ? ? ? yes
Ru1 C5 C10 126.5(5) ? ? ? yes
C1 C5 C4 108.7(8) ? ? ? yes
C1 C5 C10 125(1) ? ? ? yes
C4 C5 C10 125(1) ? ? ? yes
Ru2 C11 C12 69.8(3) ? ? ? yes
Ru2 C11 C15 72.5(3) ? ? ? yes
Ru2 C11 C16 128.8(4) ? ? ? yes
C12 C11 C15 107.4(5) ? ? ? yes
C12 C11 C16 125.0(6) ? ? ? yes
C15 C11 C16 127.2(6) ? ? ? yes
Ru2 C12 C11 72.2(3) ? ? ? yes
Ru2 C12 C13 71.6(3) ? ? ? yes
Ru2 C12 C17 128.1(4) ? ? ? yes
C11 C12 C13 107.6(5) ? ? ? yes
C11 C12 C17 124.5(6) ? ? ? yes
C13 C12 C17 127.3(6) ? ? ? yes
Ru2 C13 C12 70.9(3) ? ? ? yes
Ru2 C13 C14 72.4(3) ? ? ? yes
Ru2 C13 C18 129.3(4) ? ? ? yes
C12 C13 C14 108.7(5) ? ? ? yes
C12 C13 C18 127.2(6) ? ? ? yes
C14 C13 C18 123.6(6) ? ? ? yes
Ru2 C14 C13 70.3(3) ? ? ? yes
Ru2 C14 C15 72.2(3) ? ? ? yes
Ru2 C14 C19 129.1(5) ? ? ? yes
C13 C14 C15 107.4(6) ? ? ? yes
C13 C14 C19 126.8(6) ? ? ? yes
C15 C14 C19 125.3(6) ? ? ? yes
Ru2 C15 C11 70.7(3) ? ? ? yes
Ru2 C15 C14 70.8(3) ? ? ? yes
Ru2 C15 C20 127.5(4) ? ? ? yes
C11 C15 C14 108.9(5) ? ? ? yes
C11 C15 C20 126.2(6) ? ? ? yes
C14 C15 C20 124.9(6) ? ? ? yes
S1 C21 C22 108.7(5) ? ? ? yes
S1 C21 C23 108.6(5) ? ? ? yes
C22 C21 C23 112.0(6) ? ? ? yes
S2 C24 C25 108.6(4) ? ? ? yes
S2 C24 C26 108.7(5) ? ? ? yes
C25 C24 C26 111.4(6) ? ? ? yes
N1 C27 C28 178.5(7) ? ? ? yes
S3 C29 F1 114(1) ? ? ? yes
S3 C29 F2 117(1) ? ? ? yes
S3 C29 F3 100.3(10) ? ? ? yes
F1 C29 F2 123(1) ? ? ? yes
F1 C29 F3 98(1) ? ? ? yes
F2 C29 F3 90(1) ? ? ? yes

loop_
_geom_bond_atom_site_label_1
_geom_bond_atom_site_label_2
_geom_bond_distance
_geom_bond_site_symmetry_1
_geom_bond_site_symmetry_2
_geom_bond_publ_flag
Ru1 Ru2 2.8099(7) ? ? yes
Ru1 S1 2.269(2) ? ? yes
Ru1 S2 2.268(2) ? ? yes
Ru1 C1 2.173(7) ? ? yes
Ru1 C2 2.181(6) ? ? yes
Ru1 C3 2.271(6) ? ? yes
Ru1 C4 2.372(7) ? ? yes
Ru1 C5 2.272(7) ? ? yes
Ru2 S1 2.337(2) ? ? yes
Ru2 S2 2.330(2) ? ? yes
Ru2 N1 2.066(5) ? ? yes
Ru2 C11 2.224(5) ? ? yes
Ru2 C12 2.192(6) ? ? yes
Ru2 C13 2.201(6) ? ? yes
Ru2 C14 2.229(6) ? ? yes
Ru2 C15 2.248(5) ? ? yes
S1 C21 1.847(7) ? ? yes
S2 C24 1.840(6) ? ? yes
S3 O1 1.379(7) ? ? yes
S3 O2 1.504(8) ? ? yes
S3 O3 1.426(10) ? ? yes
S3 C29 1.61(1) ? ? yes
F1 C29 1.25(1) ? ? yes
F2 C29 1.27(1) ? ? yes
F3 C29 1.52(1) ? ? yes
N1 C27 1.128(7) ? ? yes
C1 C2 1.37(1) ? ? yes
C1 C5 1.41(1) ? ? yes
C1 C6 1.52(1) ? ? yes
C2 C3 1.39(1) ? ? yes
C2 C7 1.53(1) ? ? yes
C3 C4 1.38(1) ? ? yes
C3 C8 1.51(1) ? ? yes
C4 C5 1.41(1) ? ? yes
C4 C9 1.50(1) ? ? yes
C5 C10 1.49(1) ? ? yes
C11 C12 1.439(8) ? ? yes
C11 C15 1.410(8) ? ? yes
C11 C16 1.504(9) ? ? yes
C12 C13 1.415(8) ? ? yes
C12 C17 1.496(8) ? ? yes
C13 C14 1.418(8) ? ? yes
C13 C18 1.500(8) ? ? yes
C14 C15 1.423(8) ? ? yes
C14 C19 1.498(9) ? ? yes
C15 C20 1.499(8) ? ? yes
C21 C22 1.513(9) ? ? yes
C21 C23 1.519(9) ? ? yes
C24 C25 1.518(9) ? ? yes
C24 C26 1.511(9) ? ? yes
C27 C28 1.458(8) ? ? yes
